data_2015001
loop_
_publ_author_name
'Camerman, Arthur '
'Hempel, Andrew'
'Mastropaolo, Donald'
'Camerman, Norman'

_publ_section_title
;
 Stereochemical basis for activity in thiadiazole anticonvulsants:
 1-[5-(biphenyl-2-yl)-1,3,4-thiadiazol-2-yl]methanaminium chloride and
 two inactive analogues,
 2-(biphenyl-4-yl)-5-[2-(1-methylethylidene)hydrazino]-1,3,4-thiadiazole
 and the methanol solvate of its hydrochloride salt
;
_journal_issue 7
_journal_name_full 'Acta Crystallographica Section C'
_journal_page_first o427
_journal_page_last o430
_journal_paper_doi 10.1107/S0108270105015891
_journal_volume 61
_journal_year 2005
_chemical_formula_iupac 'C15 H14 N3 S +, Cl -'
_chemical_formula_moiety 'C15 H14 N3 S +, Cl -'
_chemical_formula_sum 'C15 H14 Cl N3 S'
_chemical_formula_weight 303.80
_chemical_name_systematic
;
1-[5-(biphenyl-2-yl)-1,3,4-thiadiazol-2-yl]methanaminium chloride
;
_space_group_IT_number 19
_space_group_name_Hall 'P 2ac 2ab'
_symmetry_cell_setting orthorhombic
_symmetry_space_group_name_Hall 'P 2ac 2ab'
_symmetry_space_group_name_H-M 'P 21 21 21'
_atom_sites_solution_hydrogens geom
_atom_sites_solution_primary direct
_atom_sites_solution_secondary difmap
_audit_creation_method SHELXL-97
_cell_angle_alpha 90.0
_cell_angle_beta 90.0
_cell_angle_gamma 90.0
_cell_formula_units_Z 4
_cell_length_a 28.882(6)
_cell_length_b 9.198(2)
_cell_length_c 5.6050(10)
_cell_measurement_reflns_used 32
_cell_measurement_temperature 294(2)
_cell_measurement_theta_max 47
_cell_measurement_theta_min 21
_cell_volume 1489.0(5)
_computing_cell_refinement 'Picker Operating Manual'
_computing_data_collection 'Picker Operating Manual (Picker, 1967)'
_computing_data_reduction 'DATRDN The X-ray System (Stewart, 1976)'
_computing_molecular_graphics 'ORTEP-3 for Windows (Farrugia, 1997)'
_computing_publication_material SHELXL97
_computing_structure_refinement 'SHELXL97 (Sheldrick, 1997)'
_computing_structure_solution 'SHELXS97 (Sheldrick, 1990)'
_diffrn_ambient_temperature 294(2)
_diffrn_measured_fraction_theta_full 1.000
_diffrn_measured_fraction_theta_max 1.000
_diffrn_measurement_device_type 'PICKER FACS-1 four-circle diffractometer'
_diffrn_measurement_method '\w?/2\q  scan'
_diffrn_radiation_monochromator 'Ni filtered radiation'
_diffrn_radiation_source 'fine-focus sealed tube'
_diffrn_radiation_type CuK\a
_diffrn_radiation_wavelength 1.54178
_diffrn_reflns_av_R_equivalents 0.0000
_diffrn_reflns_av_sigmaI/netI 7.1023
_diffrn_reflns_limit_h_max 33
_diffrn_reflns_limit_h_min 0
_diffrn_reflns_limit_k_max 10
_diffrn_reflns_limit_k_min 0
_diffrn_reflns_limit_l_max 6
_diffrn_reflns_limit_l_min 0
_diffrn_reflns_number 1515
_diffrn_reflns_theta_full 64.98
_diffrn_reflns_theta_max 64.98
_diffrn_reflns_theta_min 3.06
_diffrn_standards_decay_% 2.7
_diffrn_standards_interval_count 100
_diffrn_standards_number 3
_exptl_absorpt_coefficient_mu 3.516
_exptl_absorpt_correction_T_max 0.753
_exptl_absorpt_correction_T_min 0.630
_exptl_absorpt_correction_type psi-scan
_exptl_absorpt_process_details '(North <i>et al.</i>, 1968)'
_exptl_crystal_colour colourless
_exptl_crystal_density_diffrn 1.355
_exptl_crystal_density_method 'not measured'
_exptl_crystal_description needle
_exptl_crystal_F_000 632
_exptl_crystal_size_max 0.39
_exptl_crystal_size_mid 0.12
_exptl_crystal_size_min 0.08
_refine_diff_density_max 0.255
_refine_diff_density_min -0.228
_refine_ls_abs_structure_details 'Flack (1983), number of Friedel pairs?'
_refine_ls_abs_structure_Flack 0.02(5)
_refine_ls_extinction_coef 0.0016(4)
_refine_ls_extinction_expression Fc^*^=kFc[1+0.001xFc^2^\l^3^/sin(2\q)]^-1/4^
_refine_ls_extinction_method SHELXL97
_refine_ls_goodness_of_fit_ref 1.036
_refine_ls_hydrogen_treatment constr
_refine_ls_matrix_type full
_refine_ls_number_parameters 185
_refine_ls_number_reflns 1515
_refine_ls_number_restraints 0
_refine_ls_restrained_S_all 1.036
_refine_ls_R_factor_all 0.0923
_refine_ls_R_factor_gt 0.0565
_refine_ls_shift/su_max 0.000
_refine_ls_shift/su_mean 0.000
_refine_ls_structure_factor_coef Fsqd
_refine_ls_weighting_details 'w=1/[\s^2^(Fo^2^)+1.4774P] where P=(Fo^2^+2Fc^2^)/3'
_refine_ls_weighting_scheme calc
_refine_ls_wR_factor_gt 0.1158
_refine_ls_wR_factor_ref 0.1235
_reflns_number_gt 1138
_reflns_number_total 1515
_reflns_threshold_expression I>2\s(I)
_cod_data_source_file gd1394.cif
_cod_data_source_block I
_cod_depositor_comments
;
The following automatic conversions were performed:
'_symmetry_cell_setting' value 'Orthorhombic' changed to 'orthorhombic'
according to '/home/saulius/struct/CIF-dictionaries/cif_core.dic'
dictionary named 'cif_core.dic' version 2.4.1 from 2010-06-29.

Automatic conversion script
Id: cif_fix_enum 1527 2010-12-29 10:47:43Z saulius 

The following automatic conversions were performed:

'_symmetry_cell_setting' value 'Orthorhombic' changed to
'orthorhombic' according to
/home/saulius/struct/CIF-dictionaries/cif_core.dic dictionary named
'cif_core.dic' version 2.4.1 from 2010-06-29.

Automatic conversion script
Id: cif_fix_values 1715 2011-07-08 13:25:40Z adriana 
;
_cod_database_code 2015001
_cod_database_fobs_code 2015001

loop_
_symmetry_equiv_pos_as_xyz
'x, y, z'
'-x+1/2, -y, z+1/2'
'x+1/2, -y+1/2, -z'
'-x, y+1/2, -z+1/2'

loop_
_atom_site_label
_atom_site_fract_x
_atom_site_fract_y
_atom_site_fract_z
_atom_site_U_iso_or_equiv
_atom_site_adp_type
_atom_site_calc_flag
_atom_site_refinement_flags
_atom_site_occupancy
_atom_site_disorder_assembly
_atom_site_disorder_group
_atom_site_type_symbol
Cl1 0.81358(6) 0.13170(18) 0.6209(3) 0.0599(5) Uani d . 1 . . Cl
S2 0.66324(6) 0.20081(18) 0.8072(3) 0.0581(5) Uani d . 1 . . S
C3 0.65843(19) 0.3542(6) 0.6324(12) 0.0433(14) Uani d . 1 . . C
N4 0.68978(18) 0.4511(5) 0.6867(11) 0.0539(15) Uani d . 1 . . N
N5 0.71895(18) 0.4097(6) 0.8659(12) 0.0567(15) Uani d . 1 . . N
C6 0.7097(2) 0.2823(7) 0.9427(12) 0.0514(17) Uani d . 1 . . C
C7 0.6242(2) 0.3858(6) 0.4469(12) 0.0464(16) Uani d . 1 . . C
C8 0.5832(2) 0.3043(7) 0.4146(11) 0.0429(15) Uani d . 1 . . C
C9 0.5509(2) 0.3550(8) 0.2542(13) 0.063(2) Uani d . 1 . . C
H9 0.5234 0.3038 0.2361 0.082(8) Uiso calc R 1 . . H
C10 0.5579(3) 0.4798(8) 0.1177(17) 0.082(3) Uani d . 1 . . C
H10 0.5351 0.5124 0.0134 0.082(8) Uiso calc R 1 . . H
C11 0.5989(3) 0.5536(8) 0.1402(17) 0.080(3) Uani d . 1 . . C
H11 0.6048 0.6345 0.0455 0.082(8) Uiso calc R 1 . . H
C12 0.6311(3) 0.5077(7) 0.3022(14) 0.065(2) Uani d . 1 . . C
H12 0.6585 0.5596 0.3168 0.082(8) Uiso calc R 1 . . H
C13 0.5746(2) 0.1628(7) 0.5363(12) 0.0462(17) Uani d . 1 . . C
C14 0.5938(2) 0.0364(8) 0.4437(16) 0.065(2) Uani d . 1 . . C
H14 0.6123 0.0394 0.3081 0.082(8) Uiso calc R 1 . . H
C15 0.5848(3) -0.0938(8) 0.5569(19) 0.078(3) Uani d . 1 . . C
H15 0.5973 -0.1794 0.4965 0.082(8) Uiso calc R 1 . . H
C16 0.5579(3) -0.0984(10) 0.756(2) 0.085(3) Uani d . 1 . . C
H16 0.5525 -0.1868 0.8313 0.082(8) Uiso calc R 1 . . H
C17 0.5387(3) 0.0255(11) 0.8447(17) 0.083(3) Uani d . 1 . . C
H17 0.5203 0.0224 0.9809 0.082(8) Uiso calc R 1 . . H
C18 0.5468(2) 0.1547(9) 0.7305(13) 0.063(2) Uani d . 1 . . C
H18 0.5329 0.2389 0.7877 0.082(8) Uiso calc R 1 . . H
C19 0.7355(2) 0.2148(8) 1.1481(13) 0.063(2) Uani d . 1 . . C
H19A 0.7240 0.2539 1.2973 0.082(8) Uiso calc R 1 . . H
H19B 0.7305 0.1106 1.1487 0.082(8) Uiso calc R 1 . . H
N20 0.78506(17) 0.2451(5) 1.1271(10) 0.0522(14) Uani d . 1 . . N
H20A 0.7958 0.2068 0.9922 0.13(2) Uiso calc R 1 . . H
H20B 0.7999 0.2062 1.2506 0.13(2) Uiso calc R 1 . . H
H20C 0.7896 0.3408 1.1259 0.13(2) Uiso calc R 1 . . H

loop_
_atom_site_aniso_label
_atom_site_aniso_U_11
_atom_site_aniso_U_22
_atom_site_aniso_U_33
_atom_site_aniso_U_12
_atom_site_aniso_U_13
_atom_site_aniso_U_23
Cl1 0.0809(11) 0.0521(9) 0.0467(10) 0.0051(9) -0.0090(9) -0.0030(9)
S2 0.0618(10) 0.0495(10) 0.0629(12) -0.0139(9) -0.0161(10) 0.0158(10)
C3 0.040(3) 0.040(3) 0.050(4) 0.002(3) 0.002(3) 0.004(3)
N4 0.058(3) 0.045(3) 0.059(4) -0.011(3) -0.009(3) 0.013(3)
N5 0.059(3) 0.053(3) 0.058(4) -0.012(3) -0.011(3) 0.012(3)
C6 0.050(4) 0.049(4) 0.055(4) -0.011(3) 0.003(3) 0.017(4)
C7 0.050(4) 0.042(3) 0.047(4) 0.001(3) -0.006(3) 0.000(3)
C8 0.051(4) 0.044(3) 0.033(4) 0.008(3) -0.008(3) -0.003(3)
C9 0.065(4) 0.056(4) 0.069(5) 0.001(4) -0.012(4) -0.014(4)
C10 0.097(6) 0.062(5) 0.087(6) 0.016(5) -0.035(6) 0.019(6)
C11 0.118(7) 0.047(4) 0.076(6) 0.010(5) -0.033(6) 0.011(5)
C12 0.086(5) 0.045(4) 0.064(5) -0.009(4) -0.015(5) 0.004(4)
C13 0.039(3) 0.051(4) 0.048(4) -0.004(3) -0.011(3) -0.009(3)
C14 0.063(5) 0.052(4) 0.081(6) 0.013(4) -0.010(4) -0.002(4)
C15 0.077(6) 0.046(5) 0.112(8) 0.005(4) -0.012(6) -0.008(5)
C16 0.070(6) 0.071(6) 0.114(8) -0.027(5) -0.027(6) 0.036(6)
C17 0.066(5) 0.107(7) 0.075(6) -0.022(5) 0.011(5) 0.026(6)
C18 0.060(4) 0.071(5) 0.058(5) -0.005(4) 0.007(4) -0.002(4)
C19 0.062(4) 0.076(5) 0.050(4) -0.018(4) -0.013(4) 0.028(4)
N20 0.057(3) 0.050(3) 0.049(3) -0.006(3) -0.012(3) 0.002(3)

loop_
_atom_type_symbol
_atom_type_description
_atom_type_scat_dispersion_real
_atom_type_scat_dispersion_imag
_atom_type_scat_source
C C 0.0181 0.0091 'International Tables Vol C Tables 4.2.6.8 and 6.1.1.4'
H H 0.0000 0.0000 'International Tables Vol C Tables 4.2.6.8 and 6.1.1.4'
N N 0.0311 0.0180 'International Tables Vol C Tables 4.2.6.8 and 6.1.1.4'
S S 0.3331 0.5567 'International Tables Vol C Tables 4.2.6.8 and 6.1.1.4'
Cl Cl 0.3639 0.7018 'International Tables Vol C Tables 4.2.6.8 and 6.1.1.4'

loop_
_geom_angle_atom_site_label_1
_geom_angle_atom_site_label_2
_geom_angle_atom_site_label_3
_geom_angle_site_symmetry_1
_geom_angle_site_symmetry_3
_geom_angle
C6 S2 C3 . . 87.5(3)
N4 C3 C7 1 . 119.9(5)
N4 C3 C7 . . 119.9(5)
N4 C3 S2 1 . 111.7(5)
N4 C3 S2 . . 111.7(5)
C7 C3 S2 . . 128.4(5)
C3 N4 N5 . . 114.1(5)
C6 N5 N4 . 1 112.0(6)
C6 N5 N4 . . 112.0(6)
N5 C6 C19 . . 122.2(6)
N5 C6 S2 . . 114.6(5)
C19 C6 S2 . . 123.1(5)
C8 C7 C12 . . 118.0(6)
C8 C7 C3 . . 123.5(6)
C12 C7 C3 . . 118.4(6)
C9 C8 C7 . . 118.1(6)
C9 C8 C13 . . 118.8(6)
C7 C8 C13 . . 123.0(5)
C8 C9 C10 . . 122.7(7)
C8 C9 H9 . . 118.7
C10 C9 H9 . . 118.7
C11 C10 C9 . . 118.8(7)
C11 C10 H10 . . 120.6
C9 C10 H10 . . 120.6
C10 C11 C12 . . 119.7(7)
C10 C11 H11 . . 120.1
C12 C11 H11 . . 120.1
C11 C12 C7 . . 122.5(7)
C11 C12 H12 . . 118.8
C7 C12 H12 . . 118.8
C18 C13 C14 . . 119.4(7)
C18 C13 C8 . . 121.0(6)
C14 C13 C8 . . 119.6(6)
C15 C14 C13 . . 118.7(8)
C15 C14 H14 . . 120.7
C13 C14 H14 . . 120.7
C14 C15 C16 . . 120.8(8)
C14 C15 H15 . . 119.6
C16 C15 H15 . . 119.6
C15 C16 C17 . . 120.5(8)
C15 C16 H16 . . 119.8
C17 C16 H16 . . 119.8
C18 C17 C16 . . 119.0(8)
C18 C17 H17 . . 120.5
C16 C17 H17 . . 120.5
C13 C18 C17 . . 121.6(8)
C13 C18 H18 . . 119.2
C17 C18 H18 . . 119.2
N20 C19 C6 . . 110.2(5)
N20 C19 H19A . . 109.6
C6 C19 H19A . . 109.6
N20 C19 H19B . . 109.6
C6 C19 H19B . . 109.6
H19A C19 H19B . . 108.1
C19 N20 H20A . . 109.5
C19 N20 H20B . . 109.5
H20A N20 H20B . . 109.5
C19 N20 H20C . . 109.5
H20A N20 H20C . . 109.5
H20B N20 H20C . . 109.5

loop_
_geom_bond_atom_site_label_1
_geom_bond_atom_site_label_2
_geom_bond_site_symmetry_2
_geom_bond_distance
_geom_bond_publ_flag
S2 C6 . 1.715(7) ?
S2 C3 . 1.723(6) ?
C3 N4 1 1.306(7) ?
C3 N4 . 1.306(7) ?
C3 C7 . 1.464(8) ?
N4 N5 . 1.365(7) ?
N5 C6 . 1.276(8) ?
N5 N4 1 1.365(7) ?
C6 C19 . 1.505(9) ?
C7 C8 . 1.413(8) ?
C7 C12 . 1.399(9) ?
C8 C9 . 1.377(9) ?
C8 C13 . 1.490(8) ?
C9 C10 . 1.394(10) ?
C9 H9 . 0.93 ?
C10 C11 . 1.372(10) ?
C10 H10 . 0.93 ?
C11 C12 . 1.365(10) ?
C11 H11 . 0.93 ?
C12 H12 . 0.93 ?
C13 C18 . 1.355(9) ?
C13 C14 . 1.388(9) ?
C14 C15 . 1.380(10) ?
C14 H14 . 0.93 ?
C15 C16 . 1.359(12) ?
C15 H15 . 0.93 ?
C16 C17 . 1.362(11) ?
C16 H16 . 0.93 ?
C17 C18 . 1.370(10) ?
C17 H17 . 0.93 ?
C18 H18 . 0.93 ?
C19 N20 . 1.462(7) ?
C19 H19A . 0.97 ?
C19 H19B . 0.97 ?
N20 H20A . 0.89 ?
N20 H20B . 0.89 ?
N20 H20C . 0.89 ?

loop_
_geom_hbond_atom_site_label_D
_geom_hbond_atom_site_label_H
_geom_hbond_atom_site_label_A
_geom_hbond_site_symmetry_A
_geom_hbond_distance_DH
_geom_hbond_distance_HA
_geom_hbond_distance_DA
_geom_hbond_angle_DHA
N20 H20A Cl1 1 0.89 2.25 3.134(6) 170
N20 H20B Cl1 1_556 0.89 2.22 3.070(6) 160
N20 H20C N4 2_665 0.89 2.03 2.906(7) 167
C19 H19B Cl1 2_655 0.97 2.57 3.492(7) 159

loop_
_geom_torsion_atom_site_label_1
_geom_torsion_atom_site_label_2
_geom_torsion_atom_site_label_3
_geom_torsion_atom_site_label_4
_geom_torsion_site_symmetry_1
_geom_torsion_site_symmetry_4
_geom_torsion
C6 S2 C3 N4 . 1 -0.8(5)
C6 S2 C3 N4 . . -0.8(5)
C6 S2 C3 C7 . . -179.0(6)
C7 C3 N4 N4 . 1 0.0(5)
S2 C3 N4 N4 . 1 0.0(6)
N4 C3 N4 N5 1 . 0E1(10)
C7 C3 N4 N5 . . 178.6(5)
S2 C3 N4 N5 . . 0.2(7)
N4 N4 N5 C6 1 . 0.0(16)
C3 N4 N5 C6 . . 0.7(8)
C3 N4 N5 N4 . 1 0E1(10)
N4 N5 C6 C19 1 . -177.1(6)
N4 N5 C6 C19 . . -177.1(6)
N4 N5 C6 S2 1 . -1.3(8)
N4 N5 C6 S2 . . -1.3(8)
C3 S2 C6 N5 . . 1.2(6)
C3 S2 C6 C19 . . 176.9(6)
N4 C3 C7 C8 1 . -164.8(6)
N4 C3 C7 C8 . . -164.8(6)
S2 C3 C7 C8 . . 13.3(9)
N4 C3 C7 C12 1 . 11.6(9)
N4 C3 C7 C12 . . 11.6(9)
S2 C3 C7 C12 . . -170.3(5)
C12 C7 C8 C9 . . -4.3(9)
C3 C7 C8 C9 . . 172.0(6)
C12 C7 C8 C13 . . 172.3(6)
C3 C7 C8 C13 . . -11.3(10)
C7 C8 C9 C10 . . 2.3(10)
C13 C8 C9 C10 . . -174.5(7)
C8 C9 C10 C11 . . 1.4(12)
C9 C10 C11 C12 . . -3.0(13)
C10 C11 C12 C7 . . 0.8(12)
C8 C7 C12 C11 . . 2.9(10)
C3 C7 C12 C11 . . -173.6(7)
C9 C8 C13 C18 . . -81.9(8)
C7 C8 C13 C18 . . 101.5(7)
C9 C8 C13 C14 . . 95.4(8)
C7 C8 C13 C14 . . -81.3(8)
C18 C13 C14 C15 . . -1.7(10)
C8 C13 C14 C15 . . -179.0(7)
C13 C14 C15 C16 . . -0.2(12)
C14 C15 C16 C17 . . 1.0(13)
C15 C16 C17 C18 . . 0.2(13)
C14 C13 C18 C17 . . 2.9(10)
C8 C13 C18 C17 . . -179.8(7)
C16 C17 C18 C13 . . -2.2(12)
N5 C6 C19 N20 . . -42.0(9)
S2 C6 C19 N20 . . 142.7(5)
